data_4033115
loop_
_publ_author_name
'Zhang, Ying'
'Sun, Feiye'
'Dan, Wenyan'
'Fang, Xiangdong'

_publ_section_title
;
 Friedel-Crafts Acylation Reactions of BN-Substituted Arenes.
;
_journal_issue 23
_journal_name_full 'The Journal of organic chemistry'
_journal_page_first 12877
_journal_page_last 12887
_journal_paper_doi 10.1021/acs.joc.7b02343
_journal_volume 82
_journal_year 2017
_chemical_formula_sum 'C16 H14 B N O2'
_chemical_formula_weight 263.09
_space_group_crystal_system orthorhombic
_space_group_IT_number 19
_space_group_name_Hall 'P 2ac 2ab'
_space_group_name_H-M_alt 'P 21 21 21'
_symmetry_space_group_name_Hall 'P 2ac 2ab'
_symmetry_space_group_name_H-M 'P 21 21 21'
_atom_sites_solution_hydrogens geom
_audit_creation_method SHELXL-2014/7
_cell_angle_alpha 90
_cell_angle_beta 90
_cell_angle_gamma 90
_cell_formula_units_Z 4
_cell_length_a 6.201(3)
_cell_length_b 14.303(5)
_cell_length_c 15.463(7)
_cell_measurement_reflns_used 586
_cell_measurement_temperature 296(2)
_cell_measurement_theta_max 25.47
_cell_measurement_theta_min 2.63
_cell_volume 1371.5(10)
_computing_cell_refinement 'Bruker SMART'
_computing_data_collection 'Bruker SMART'
_computing_data_reduction 'Bruker SHELXTL'
_computing_molecular_graphics 'Bruker SHELXTL'
_computing_publication_material 'Bruker SHELXTL'
_computing_structure_refinement 'SHELXL-2014/7 (Sheldrick, 2014)'
_computing_structure_solution 'SHELXS-97 (Sheldrick, 2008)'
_diffrn_ambient_temperature 296(2)
_diffrn_measured_fraction_theta_full 0.975
_diffrn_measured_fraction_theta_max 0.975
_diffrn_measurement_device_type 'CCD area detector'
_diffrn_measurement_method 'phi and omega scans'
_diffrn_radiation_type MoK\a
_diffrn_radiation_wavelength 0.71073
_diffrn_reflns_av_R_equivalents 0.0571
_diffrn_reflns_av_unetI/netI 0.1296
_diffrn_reflns_Laue_measured_fraction_full 0.975
_diffrn_reflns_Laue_measured_fraction_max 0.975
_diffrn_reflns_limit_h_max 7
_diffrn_reflns_limit_h_min -5
_diffrn_reflns_limit_k_max 16
_diffrn_reflns_limit_k_min -17
_diffrn_reflns_limit_l_max 18
_diffrn_reflns_limit_l_min -7
_diffrn_reflns_number 5248
_diffrn_reflns_point_group_measured_fraction_full 0.972
_diffrn_reflns_point_group_measured_fraction_max 0.972
_diffrn_reflns_theta_full 25.049
_diffrn_reflns_theta_max 25.049
_diffrn_reflns_theta_min 1.940
_exptl_absorpt_coefficient_mu 0.083
_exptl_absorpt_correction_type multi-scan
_exptl_absorpt_process_details sadabs
_exptl_crystal_colour colourless
_exptl_crystal_density_diffrn 1.274
_exptl_crystal_description sheet
_exptl_crystal_F_000 552
_exptl_crystal_size_max 0.150
_exptl_crystal_size_mid 0.120
_exptl_crystal_size_min 0.080
_exptl_transmission_factor_max 0.7455
_exptl_transmission_factor_min 0.5071
_refine_diff_density_max 0.212
_refine_diff_density_min -0.243
_refine_diff_density_rms 0.067
_refine_ls_abs_structure_details
; 
 Flack x determined using 418 quotients [(I+)-(I-)]/[(I+)+(I-)] 
 (Parsons, Flack and Wagner, Acta Cryst. B69 (2013) 249-259). 
;
_refine_ls_abs_structure_Flack 6.8(10)
_refine_ls_extinction_coef 0.045(10)
_refine_ls_extinction_expression Fc^*^=kFc[1+0.001xFc^2^\l^3^/sin(2\q)]^-1/4^
_refine_ls_extinction_method 'SHELXL-2014/7 (Sheldrick 2014'
_refine_ls_goodness_of_fit_ref 0.948
_refine_ls_hydrogen_treatment constr
_refine_ls_matrix_type full
_refine_ls_number_parameters 183
_refine_ls_number_reflns 2363
_refine_ls_number_restraints 0
_refine_ls_restrained_S_all 0.948
_refine_ls_R_factor_all 0.1119
_refine_ls_R_factor_gt 0.0603
_refine_ls_shift/su_max 0.000
_refine_ls_shift/su_mean 0.000
_refine_ls_structure_factor_coef Fsqd
_refine_ls_weighting_details 'w=1/[\s^2^(Fo^2^)+(0.0545P)^2^] where P=(Fo^2^+2Fc^2^)/3'
_refine_ls_weighting_scheme calc
_refine_ls_wR_factor_gt 0.1448
_refine_ls_wR_factor_ref 0.1708
_reflns_Friedel_coverage 0.694
_reflns_Friedel_fraction_full 0.967
_reflns_Friedel_fraction_max 0.967
_reflns_number_gt 1400
_reflns_number_total 2363
_reflns_threshold_expression 'I > 2\s(I)'
_cod_data_source_file jo7b02343_si_002.cif
_cod_data_source_block a50716a_Compound_10f
_cod_depositor_comments 'Adding full bibliography for 4033111--4033119.cif.'
_cod_database_code 4033115
_shelx_shelxl_version_number 2014/7
_shelx_space_group_comment
; 
The symmetry employed for this shelxl refinement is uniquely defined 
by the following loop, which should always be used as a source of 
symmetry information in preference to the above space-group names. 
They are only intended as comments. 
;
_shelx_estimated_absorpt_t_min 0.988
_shelx_estimated_absorpt_t_max 0.993

loop_
_space_group_symop_operation_xyz
'x, y, z'
'-x+1/2, -y, z+1/2'
'-x, y+1/2, -z+1/2'
'x+1/2, -y+1/2, -z'

loop_
_atom_site_label
_atom_site_type_symbol
_atom_site_fract_x
_atom_site_fract_y
_atom_site_fract_z
_atom_site_U_iso_or_equiv
_atom_site_adp_type
_atom_site_occupancy
_atom_site_site_symmetry_order
_atom_site_calc_flag
_atom_site_refinement_flags_posn
_atom_site_refinement_flags_adp
B1 B 0.7019(12) 0.7623(4) 0.8275(4) 0.0594(17) Uani 1 1 d . .
N1 N 0.5484(10) 0.6857(3) 0.8388(3) 0.0728(15) Uani 1 1 d . .
O1 O 1.1387(7) 1.1366(2) 0.9929(2) 0.0680(11) Uani 1 1 d . .
O2 O 0.8215(9) 0.9286(3) 0.6540(2) 0.0968(17) Uani 1 1 d . .
C1 C 0.9158(12) 0.6863(4) 0.9433(4) 0.085(2) Uani 1 1 d . .
H1 H 1.0361 0.6845 0.9792 0.102 Uiso 1 1 calc R U
C2 C 0.7609(16) 0.6152(5) 0.9503(5) 0.099(3) Uani 1 1 d . .
H2 H 0.7806 0.5673 0.9902 0.119 Uiso 1 1 calc R U
C3 C 0.5875(15) 0.6156(4) 0.9007(5) 0.088(2) Uani 1 1 d . .
H3 H 0.4874 0.5677 0.9069 0.106 Uiso 1 1 calc R U
C4 C 0.3666(13) 0.6806(5) 0.7894(5) 0.091(2) Uani 1 1 d . .
H4 H 0.2701 0.6320 0.7994 0.109 Uiso 1 1 calc R U
C5 C 0.3210(13) 0.7428(6) 0.7268(5) 0.095(2) Uani 1 1 d . .
H5 H 0.1946 0.7362 0.6950 0.113 Uiso 1 1 calc R U
C6 C 0.4622(12) 0.8181(5) 0.7085(4) 0.0784(18) Uani 1 1 d . .
H6 H 0.4295 0.8590 0.6636 0.094 Uiso 1 1 calc R U
C7 C 0.6461(10) 0.8317(4) 0.7560(3) 0.0607(15) Uani 1 1 d . .
C8 C 0.8962(11) 0.7579(4) 0.8860(3) 0.0669(16) Uani 1 1 d . .
H8 H 1.0021 0.8038 0.8828 0.080 Uiso 1 1 calc R U
C9 C 0.7852(10) 0.9114(4) 0.7307(4) 0.0652(16) Uani 1 1 d . .
C10 C 0.8791(9) 0.9713(3) 0.7991(3) 0.0529(14) Uani 1 1 d . .
C11 C 1.0691(10) 1.0190(4) 0.7844(3) 0.0595(15) Uani 1 1 d . .
H11 H 1.1362 1.0130 0.7309 0.071 Uiso 1 1 calc R U
C12 C 1.1638(9) 1.0755(3) 0.8465(3) 0.0575(14) Uani 1 1 d . .
H12 H 1.2936 1.1058 0.8354 0.069 Uiso 1 1 calc R U
C13 C 1.0609(9) 1.0861(3) 0.9259(3) 0.0499(13) Uani 1 1 d . .
C14 C 0.8657(9) 1.0412(3) 0.9411(3) 0.0521(13) Uani 1 1 d . .
H14 H 0.7943 1.0501 0.9934 0.063 Uiso 1 1 calc R U
C15 C 0.7780(9) 0.9839(3) 0.8793(3) 0.0552(14) Uani 1 1 d . .
H15 H 0.6494 0.9528 0.8908 0.066 Uiso 1 1 calc R U
C16 C 1.3318(11) 1.1890(5) 0.9815(5) 0.093(2) Uani 1 1 d . .
H16A H 1.4486 1.1473 0.9684 0.140 Uiso 1 1 calc R U
H16B H 1.3637 1.2226 1.0338 0.140 Uiso 1 1 calc R U
H16C H 1.3133 1.2325 0.9348 0.140 Uiso 1 1 calc R U

loop_
_atom_site_aniso_label
_atom_site_aniso_U_11
_atom_site_aniso_U_22
_atom_site_aniso_U_33
_atom_site_aniso_U_23
_atom_site_aniso_U_13
_atom_site_aniso_U_12
B1 0.070(5) 0.053(3) 0.056(3) -0.008(3) 0.021(3) -0.011(3)
N1 0.079(4) 0.067(3) 0.073(3) -0.024(3) 0.023(3) -0.023(3)
O1 0.070(3) 0.065(2) 0.070(2) -0.0109(19) -0.001(2) -0.011(2)
O2 0.129(4) 0.111(3) 0.051(2) 0.014(2) -0.002(3) -0.039(3)
C1 0.107(5) 0.071(4) 0.077(4) 0.011(3) 0.008(4) 0.006(4)
C2 0.138(8) 0.065(4) 0.095(6) 0.013(4) 0.019(6) -0.001(5)
C3 0.121(7) 0.053(4) 0.091(5) -0.006(3) 0.046(5) -0.029(4)
C4 0.089(6) 0.095(5) 0.089(5) -0.038(4) 0.027(5) -0.036(5)
C5 0.067(5) 0.131(7) 0.086(5) -0.041(5) 0.000(4) -0.025(5)
C6 0.075(5) 0.098(5) 0.062(4) -0.015(3) 0.001(4) -0.002(4)
C7 0.062(4) 0.065(3) 0.054(3) -0.014(3) 0.004(3) -0.006(3)
C8 0.082(5) 0.057(3) 0.061(3) 0.001(3) 0.008(3) -0.006(3)
C9 0.069(4) 0.069(3) 0.058(3) 0.010(3) -0.001(3) -0.003(3)
C10 0.062(4) 0.048(3) 0.049(3) 0.008(2) 0.002(3) -0.001(3)
C11 0.069(4) 0.058(3) 0.051(3) 0.009(3) 0.010(3) -0.002(3)
C12 0.052(4) 0.056(3) 0.064(3) 0.009(3) 0.004(3) -0.007(3)
C13 0.052(3) 0.040(2) 0.058(3) 0.007(2) 0.003(3) 0.004(3)
C14 0.058(4) 0.050(3) 0.048(3) 0.003(2) 0.009(3) 0.002(3)
C15 0.056(4) 0.051(3) 0.059(3) 0.013(3) 0.009(3) 0.000(3)
C16 0.072(5) 0.096(5) 0.111(5) -0.029(4) 0.002(4) -0.026(4)

loop_
_atom_type_symbol
_atom_type_description
_atom_type_scat_dispersion_real
_atom_type_scat_dispersion_imag
_atom_type_scat_source
C C 0.0033 0.0016 'International Tables Vol C Tables 4.2.6.8 and 6.1.1.4'
H H 0.0000 0.0000 'International Tables Vol C Tables 4.2.6.8 and 6.1.1.4'
B B 0.0013 0.0007 'International Tables Vol C Tables 4.2.6.8 and 6.1.1.4'
N N 0.0061 0.0033 'International Tables Vol C Tables 4.2.6.8 and 6.1.1.4'
O O 0.0106 0.0060 'International Tables Vol C Tables 4.2.6.8 and 6.1.1.4'

loop_
_geom_angle_atom_site_label_1
_geom_angle_atom_site_label_2
_geom_angle_atom_site_label_3
_geom_angle
N1 B1 C8 114.7(5)
N1 B1 C7 115.3(6)
C8 B1 C7 130.0(5)
C4 N1 C3 119.1(7)
C4 N1 B1 120.7(6)
C3 N1 B1 120.2(7)
C13 O1 C16 119.2(5)
C8 C1 C2 122.3(7)
C8 C1 H1 118.8
C2 C1 H1 118.8
C3 C2 C1 120.6(7)
C3 C2 H2 119.7
C1 C2 H2 119.7
C2 C3 N1 122.6(7)
C2 C3 H3 118.7
N1 C3 H3 118.7
C5 C4 N1 122.8(7)
C5 C4 H4 118.6
N1 C4 H4 118.6
C4 C5 C6 121.1(7)
C4 C5 H5 119.5
C6 C5 H5 119.5
C7 C6 C5 121.1(6)
C7 C6 H6 119.5
C5 C6 H6 119.5
C6 C7 C9 116.9(5)
C6 C7 B1 119.0(6)
C9 C7 B1 124.0(5)
C1 C8 B1 119.6(6)
C1 C8 H8 120.2
B1 C8 H8 120.2
O2 C9 C10 120.1(5)
O2 C9 C7 120.9(5)
C10 C9 C7 119.0(5)
C11 C10 C15 117.6(5)
C11 C10 C9 120.3(5)
C15 C10 C9 122.0(5)
C10 C11 C12 122.4(5)
C10 C11 H11 118.8
C12 C11 H11 118.8
C11 C12 C13 118.7(5)
C11 C12 H12 120.6
C13 C12 H12 120.6
O1 C13 C14 115.3(5)
O1 C13 C12 124.8(5)
C14 C13 C12 119.9(5)
C15 C14 C13 120.2(5)
C15 C14 H14 119.9
C13 C14 H14 119.9
C14 C15 C10 121.1(5)
C14 C15 H15 119.5
C10 C15 H15 119.5
O1 C16 H16A 109.5
O1 C16 H16B 109.5
H16A C16 H16B 109.5
O1 C16 H16C 109.5
H16A C16 H16C 109.5
H16B C16 H16C 109.5

loop_
_geom_bond_atom_site_label_1
_geom_bond_atom_site_label_2
_geom_bond_distance
B1 N1 1.462(8)
B1 C8 1.508(9)
B1 C7 1.526(8)
N1 C4 1.364(9)
N1 C3 1.407(9)
O1 C13 1.351(6)
O1 C16 1.424(7)
O2 C9 1.232(6)
C1 C8 1.359(7)
C1 C2 1.403(10)
C1 H1 0.9300
C2 C3 1.321(10)
C2 H2 0.9300
C3 H3 0.9300
C4 C5 1.345(10)
C4 H4 0.9300
C5 C6 1.417(10)
C5 H5 0.9300
C6 C7 1.370(8)
C6 H6 0.9300
C7 C9 1.482(8)
C8 H8 0.9300
C9 C10 1.480(7)
C10 C11 1.380(8)
C10 C15 1.401(7)
C11 C12 1.386(7)
C11 H11 0.9300
C12 C13 1.391(7)
C12 H12 0.9300
C13 C14 1.390(7)
C14 C15 1.373(7)
C14 H14 0.9300
C15 H15 0.9300
C16 H16A 0.9600
C16 H16B 0.9600
C16 H16C 0.9600

loop_
_geom_torsion_atom_site_label_1
_geom_torsion_atom_site_label_2
_geom_torsion_atom_site_label_3
_geom_torsion_atom_site_label_4
_geom_torsion
C8 B1 N1 C4 -179.3(5)
C7 B1 N1 C4 -1.9(7)
C8 B1 N1 C3 0.3(7)
C7 B1 N1 C3 177.6(5)
C8 C1 C2 C3 -0.2(11)
C1 C2 C3 N1 0.2(11)
C4 N1 C3 C2 179.3(6)
B1 N1 C3 C2 -0.3(9)
C3 N1 C4 C5 -177.6(6)
B1 N1 C4 C5 1.9(9)
N1 C4 C5 C6 0.1(10)
C4 C5 C6 C7 -2.2(10)
C5 C6 C7 C9 178.9(5)
C5 C6 C7 B1 2.1(8)
N1 B1 C7 C6 -0.1(7)
C8 B1 C7 C6 176.8(5)
N1 B1 C7 C9 -176.6(5)
C8 B1 C7 C9 0.3(9)
C2 C1 C8 B1 0.3(9)
N1 B1 C8 C1 -0.3(7)
C7 B1 C8 C1 -177.2(6)
C6 C7 C9 O2 -42.1(8)
B1 C7 C9 O2 134.5(6)
C6 C7 C9 C10 137.3(5)
B1 C7 C9 C10 -46.1(8)
O2 C9 C10 C11 -27.1(8)
C7 C9 C10 C11 153.5(5)
O2 C9 C10 C15 151.2(6)
C7 C9 C10 C15 -28.2(8)
C15 C10 C11 C12 1.9(7)
C9 C10 C11 C12 -179.7(5)
C10 C11 C12 C13 -1.4(8)
C16 O1 C13 C14 -176.6(5)
C16 O1 C13 C12 4.7(7)
C11 C12 C13 O1 177.8(4)
C11 C12 C13 C14 -0.8(7)
O1 C13 C14 C15 -176.4(4)
C12 C13 C14 C15 2.4(7)
C13 C14 C15 C10 -1.8(7)
C11 C10 C15 C14 -0.3(7)
C9 C10 C15 C14 -178.6(5)
